data_7058116
loop_
_publ_author_name
'Sc\'e, Fabio'
'Cano, Israel'
'Martin, Carmen'
'Beobide, Garikoitz'
'Castillo, \'Oscar'
'de Pedro, Imanol'

_publ_section_title
;
 Comparing conventional and microwave-assisted heating in PET degradation
 mediated by imidazolium-based halometallate complexes
;
_journal_issue 8
_journal_name_full 'New Journal of Chemistry'
_journal_page_first 3476
_journal_paper_doi 10.1039/C8NJ06090H
_journal_volume 43
_journal_year 2019
_chemical_formula_moiety 'C12 H14 O6'
_chemical_formula_sum 'C12 H14 O6'
_chemical_formula_weight 254.23
_chemical_name_systematic
;
bis(2-hydroxyethyl)terephthalate
;
_space_group_crystal_system triclinic
_space_group_IT_number 2
_space_group_name_Hall '-P 1'
_space_group_name_H-M_alt 'P -1'
_symmetry_space_group_name_Hall '-P 1'
_symmetry_space_group_name_H-M 'P -1'
_atom_sites_solution_hydrogens geom
_audit_creation_method SHELXL
_audit_update_record
;
2018-05-01 deposited with the CCDC.
2019-01-22 downloaded from the CCDC.
;
_cell_angle_alpha 87.306(7)
_cell_angle_beta 84.160(5)
_cell_angle_gamma 80.338(6)
_cell_formula_units_Z 4
_cell_length_a 8.2252(3)
_cell_length_b 9.3639(9)
_cell_length_c 16.5008(12)
_cell_measurement_reflns_used 2744
_cell_measurement_temperature 100(1)
_cell_measurement_theta_max 73.6450
_cell_measurement_theta_min 5.8540
_cell_volume 1245.78(16)
_computing_cell_refinement
;
CrysAlisPro, Agilent Technologies,
Version 1.171.35.15 (release 03-08-2011 CrysAlis171 .NET)
(compiled Aug  3 2011,13:03:54)
;
_computing_data_collection
;
CrysAlisPro, Agilent Technologies,
Version 1.171.35.15 (release 03-08-2011 CrysAlis171 .NET)
(compiled Aug  3 2011,13:03:54)
;
_computing_data_reduction
;
CrysAlisPro, Agilent Technologies,
Version 1.171.35.15 (release 03-08-2011 CrysAlis171 .NET)
(compiled Aug  3 2011,13:03:54)
;
_computing_molecular_graphics 'Ortep-3 (Farrugia, 1997)'
_computing_publication_material 'WinGX (Farrugia, 1999)'
_computing_structure_refinement 'SHELXL-2014/6 (Sheldrick, 2014)'
_computing_structure_solution 'Sir92 (Altomare et al., 1993)'
_diffrn_ambient_temperature 100(1)
_diffrn_measured_fraction_theta_full 1.000
_diffrn_measured_fraction_theta_max 0.979
_diffrn_measurement_device_type 'SuperNova, Single source at offset, Eos'
_diffrn_measurement_method \w
_diffrn_radiation_monochromator mirror
_diffrn_radiation_type CuK\a
_diffrn_radiation_wavelength 1.54184
_diffrn_reflns_av_unetI/netI 0.0435
_diffrn_reflns_Laue_measured_fraction_full 1.000
_diffrn_reflns_Laue_measured_fraction_max 0.979
_diffrn_reflns_limit_h_max 9
_diffrn_reflns_limit_h_min -6
_diffrn_reflns_limit_k_max 11
_diffrn_reflns_limit_k_min -11
_diffrn_reflns_limit_l_max 20
_diffrn_reflns_limit_l_min -20
_diffrn_reflns_number 8599
_diffrn_reflns_point_group_measured_fraction_full 1.000
_diffrn_reflns_point_group_measured_fraction_max 0.979
_diffrn_reflns_theta_full 67.684
_diffrn_reflns_theta_max 74.092
_diffrn_reflns_theta_min 4.793
_diffrn_source 'SuperNova (Mo) X-ray Source'
_diffrn_standards_decay_% 0
_diffrn_standards_interval_count 0
_diffrn_standards_interval_time 0
_diffrn_standards_number 0
_exptl_absorpt_coefficient_mu 0.935
_exptl_absorpt_correction_T_max 1.00000
_exptl_absorpt_correction_T_min 0.73398
_exptl_absorpt_correction_type numerical
_exptl_absorpt_process_details
;
CrysAlisPro, Agilent Technologies,
Version 1.171.35.15 (release 03-08-2011 CrysAlis171 .NET)
(compiled Aug  3 2011,13:03:54)
Analytical numeric absorption correction using a multifaceted crystal
model based on expressions derived by R.C. Clark & J.S. Reid.
(Clark, R. C. & Reid, J. S. (1995). Acta Cryst. A51, 887-897)
;
_exptl_crystal_colour colourless
_exptl_crystal_density_diffrn 1.355
_exptl_crystal_density_meas ?
_exptl_crystal_density_method none
_exptl_crystal_description needle-like
_exptl_crystal_F_000 536
_exptl_crystal_size_max 0.40
_exptl_crystal_size_mid 0.03
_exptl_crystal_size_min 0.03
_refine_diff_density_max 0.725
_refine_diff_density_min -0.306
_refine_diff_density_rms 0.108
_refine_ls_extinction_method none
_refine_ls_goodness_of_fit_ref 0.948
_refine_ls_hydrogen_treatment constr
_refine_ls_matrix_type full
_refine_ls_number_parameters 330
_refine_ls_number_reflns 8599
_refine_ls_number_restraints 0
_refine_ls_restrained_S_all 0.948
_refine_ls_R_factor_all 0.0968
_refine_ls_R_factor_gt 0.0764
_refine_ls_shift/su_max 0.000
_refine_ls_shift/su_mean 0.000
_refine_ls_structure_factor_coef Fsqd
_refine_ls_weighting_details 'w=1/[\s^2^(Fo^2^)+(0.1502P)^2^] where P=(Fo^2^+2Fc^2^)/3'
_refine_ls_weighting_scheme calc
_refine_ls_wR_factor_gt 0.1975
_refine_ls_wR_factor_ref 0.2097
_reflns_Friedel_coverage 0.000
_reflns_number_gt 5726
_reflns_number_total 8599
_reflns_threshold_expression 'I > 2\s(I)'
_cod_data_source_file c8nj06090h2.cif
_cod_data_source_block BHET
_cod_depositor_comments
;
The following automatic conversions were performed:

'_exptl_crystal_density_meas' value 'not measured' was changed to '?'
- the value is perceived as not measured.

Automatic conversion script
Id: cif_fix_values 4973 2017-02-22 13:04:09Z antanas 

 Adding full bibliography for 7058115--7058116.cif.
;
_cod_database_code 7058116
_shelx_space_group_comment
;
The symmetry employed for this shelxl refinement is uniquely defined
by the following loop, which should always be used as a source of
symmetry information in preference to the above space-group names.
They are only intended as comments.
;
_oxdiff_twin_items 2
_oxdiff_twin_integration_method simultaneous
_twin_special_details
;
Component 2 rotated by -179.8910\% 
 around [0.96 0.19 0.19] (reciprocal) or [1.00 0.00 -0.00] (direct)
;

loop_
_space_group_symop_operation_xyz
'x, y, z'
'-x, -y, -z'

loop_
_atom_site_label
_atom_site_type_symbol
_atom_site_fract_x
_atom_site_fract_y
_atom_site_fract_z
_atom_site_U_iso_or_equiv
_atom_site_adp_type
_atom_site_occupancy
_atom_site_site_symmetry_order
_atom_site_calc_flag
_atom_site_refinement_flags_posn
_atom_site_refinement_flags_adp
O16 O 0.2375(2) 0.1817(2) 0.58884(12) 0.0305(4) Uani 1 1 d . .
025 O 0.2176(3) 0.7365(2) 0.64386(14) 0.0397(5) Uani 1 1 d . .
O46 O 0.6455(3) 0.3178(2) 0.90607(13) 0.0352(5) Uani 1 1 d . .
O15 O 0.3109(3) 0.1749(2) 0.45394(13) 0.0367(5) Uani 1 1 d . .
O49 O 0.8490(3) 0.3620(3) 0.76068(14) 0.0380(5) Uani 1 1 d . .
H49 H 0.9404 0.3553 0.7777 0.057 Uiso 1 1 calc R U
O45 O 0.6556(3) 0.3347(3) 1.04063(14) 0.0437(6) Uani 1 1 d . .
026 O 0.3263(3) 0.5328(2) 0.70993(13) 0.0337(5) Uani 1 1 d . .
O29 O 0.1586(3) 0.3361(2) 0.80952(15) 0.0386(5) Uani 1 1 d . .
H29 H 0.2305 0.2861 0.7802 0.058 Uiso 1 1 calc R U
O19 O 0.3995(3) 0.1350(2) 0.73436(14) 0.0378(5) Uani 1 1 d . .
H19 H 0.4911 0.1514 0.7157 0.057 Uiso 1 1 calc R U
C44 C 0.6246(3) 0.2709(3) 0.98370(18) 0.0332(6) Uani 1 1 d . .
C14 C 0.2293(3) 0.2330(3) 0.51201(17) 0.0279(6) Uani 1 1 d . .
C24 C 0.3082(3) 0.6201(3) 0.64344(19) 0.0300(6) Uani 1 1 d . .
C17 C 0.3596(3) 0.0535(3) 0.60070(18) 0.0314(6) Uani 1 1 d . .
H17A H 0.4688 0.0706 0.5787 0.038 Uiso 1 1 calc R U
H17B H 0.3328 -0.0277 0.5732 0.038 Uiso 1 1 calc R U
C27 C 0.2197(4) 0.5784(3) 0.78292(19) 0.0360(7) Uani 1 1 d . .
H27A H 0.1070 0.6113 0.7697 0.043 Uiso 1 1 calc R U
H27B H 0.2583 0.6573 0.8073 0.043 Uiso 1 1 calc R U
C28 C 0.2263(4) 0.4497(3) 0.84072(19) 0.0351(7) Uani 1 1 d . .
H28A H 0.3405 0.4146 0.8507 0.042 Uiso 1 1 calc R U
H28B H 0.1651 0.4788 0.8923 0.042 Uiso 1 1 calc R U
C47 C 0.7163(4) 0.4493(4) 0.8918(2) 0.0370(7) Uani 1 1 d . .
H47A H 0.8225 0.4382 0.9141 0.044 Uiso 1 1 calc R U
H47B H 0.6432 0.5302 0.9175 0.044 Uiso 1 1 calc R U
C11 C 0.1091(3) 0.3713(3) 0.50676(17) 0.0254(5) Uani 1 1 d . .
C21 C 0.4101(3) 0.5571(3) 0.57006(17) 0.0268(6) Uani 1 1 d . .
C42 C 0.5213(4) 0.0653(4) 0.92292(19) 0.0353(7) Uani 1 1 d . .
H42 H 0.5351 0.1090 0.8715 0.042 Uiso 1 1 calc R U
C22 C 0.3903(3) 0.6302(3) 0.49518(19) 0.0301(6) Uani 1 1 d . .
H22 H 0.3164 0.7166 0.4922 0.036 Uiso 1 1 calc R U
C23 C 0.5191(3) 0.4263(3) 0.57458(18) 0.0308(6) Uani 1 1 d . .
H23 H 0.5309 0.3771 0.6245 0.037 Uiso 1 1 calc R U
C41 C 0.5589(3) 0.1314(4) 0.99100(18) 0.0320(6) Uani 1 1 d . .
C13 C 0.0887(3) 0.4374(3) 0.43064(18) 0.0302(6) Uani 1 1 d . .
H13 H 0.1477 0.3949 0.3844 0.036 Uiso 1 1 calc R U
C18 C 0.3562(4) 0.0215(3) 0.69095(19) 0.0329(6) Uani 1 1 d . .
H18A H 0.2459 0.0054 0.7118 0.039 Uiso 1 1 calc R U
H18B H 0.4326 -0.0671 0.7006 0.039 Uiso 1 1 calc R U
C48 C 0.7374(4) 0.4750(3) 0.8011(2) 0.0360(7) Uani 1 1 d . .
H48B H 0.6303 0.4837 0.7799 0.043 Uiso 1 1 calc R U
H48A H 0.7781 0.5659 0.7894 0.043 Uiso 1 1 calc R U
C43 C 0.4634(4) -0.0657(4) 0.93209(19) 0.0365(7) Uani 1 1 d . .
H43 H 0.4392 -0.1101 0.8865 0.044 Uiso 1 1 calc R U
C12 C 0.0195(3) 0.4331(3) 0.57644(18) 0.0298(6) Uani 1 1 d . .
H12 H 0.0323 0.3877 0.6273 0.036 Uiso 1 1 calc R U
O35 O 0.1380(3) 0.2374(2) 0.14151(15) 0.0429(6) Uani 1 1 d . .
O36 O 0.0894(3) 0.0317(2) 0.20765(14) 0.0355(5) Uani 1 1 d . .
O39 O 0.2813(3) -0.1641(2) 0.31316(16) 0.0409(6) Uani 1 1 d . .
H39A H 0.2404 -0.2177 0.2861 0.061 Uiso 1 1 calc R U
C34 C 0.0952(3) 0.1200(3) 0.14191(19) 0.0316(6) Uani 1 1 d . .
C37 C 0.1467(4) 0.0789(3) 0.2805(2) 0.0356(7) Uani 1 1 d . .
H37A H 0.0697 0.1607 0.3028 0.043 Uiso 1 1 calc R U
H37B H 0.2545 0.1080 0.2680 0.043 Uiso 1 1 calc R U
C38 C 0.1577(4) -0.0473(4) 0.3406(2) 0.0380(7) Uani 1 1 d . .
H38A H 0.1829 -0.0162 0.3924 0.046 Uiso 1 1 calc R U
H38B H 0.0513 -0.0801 0.3490 0.046 Uiso 1 1 calc R U
C32 C 0.0568(4) 0.1319(3) -0.0054(2) 0.0340(6) Uani 1 1 d . .
H32 H 0.0950 0.2202 -0.0088 0.041 Uiso 1 1 calc R U
C31 C 0.0435(3) 0.0569(3) 0.06933(19) 0.0305(6) Uani 1 1 d . .
C33 C 0.0134(4) 0.0757(3) -0.0746(2) 0.0342(6) Uani 1 1 d . .
H33 H 0.0222 0.1260 -0.1244 0.041 Uiso 1 1 calc R U

loop_
_atom_site_aniso_label
_atom_site_aniso_U_11
_atom_site_aniso_U_22
_atom_site_aniso_U_33
_atom_site_aniso_U_23
_atom_site_aniso_U_13
_atom_site_aniso_U_12
O16 0.0295(9) 0.0284(10) 0.0306(11) 0.0026(8) -0.0033(8) 0.0035(8)
025 0.0458(12) 0.0269(11) 0.0419(13) 0.0005(9) 0.0042(10) 0.0015(9)
O46 0.0354(10) 0.0402(12) 0.0305(11) -0.0033(9) 0.0011(8) -0.0094(9)
O15 0.0395(11) 0.0335(11) 0.0340(11) -0.0068(9) -0.0046(9) 0.0057(9)
O49 0.0359(11) 0.0474(13) 0.0331(11) -0.0109(10) 0.0035(9) -0.0153(10)
O45 0.0488(13) 0.0495(14) 0.0343(12) -0.0117(11) -0.0010(10) -0.0111(11)
026 0.0361(10) 0.0336(11) 0.0281(11) 0.0023(8) 0.0017(8) -0.0002(8)
O29 0.0312(10) 0.0335(11) 0.0504(14) -0.0046(10) 0.0045(9) -0.0069(9)
O19 0.0366(11) 0.0411(12) 0.0354(12) -0.0075(9) -0.0065(9) -0.0018(9)
C44 0.0244(12) 0.0423(17) 0.0298(15) -0.0056(13) 0.0015(10) 0.0020(11)
C14 0.0259(12) 0.0275(14) 0.0309(15) -0.0016(11) -0.0045(10) -0.0051(10)
C24 0.0288(13) 0.0267(13) 0.0353(15) 0.0001(11) -0.0016(11) -0.0080(11)
C17 0.0307(13) 0.0266(14) 0.0352(15) -0.0018(11) -0.0073(11) 0.0028(11)
C27 0.0404(15) 0.0339(15) 0.0326(16) -0.0049(12) 0.0035(12) -0.0062(12)
C28 0.0345(14) 0.0416(17) 0.0293(15) 0.0012(13) 0.0001(11) -0.0091(12)
C47 0.0364(15) 0.0358(16) 0.0390(17) -0.0107(13) 0.0031(12) -0.0080(12)
C11 0.0225(12) 0.0248(12) 0.0291(14) -0.0004(10) -0.0037(10) -0.0043(9)
C21 0.0240(13) 0.0265(13) 0.0315(14) 0.0008(11) -0.0024(10) -0.0096(10)
C42 0.0331(14) 0.0460(18) 0.0258(15) -0.0003(13) -0.0019(11) -0.0042(12)
C22 0.0273(13) 0.0259(13) 0.0365(16) 0.0023(11) -0.0037(11) -0.0031(10)
C23 0.0310(14) 0.0301(14) 0.0309(15) 0.0051(11) -0.0046(11) -0.0048(11)
C41 0.0216(12) 0.0433(16) 0.0287(14) -0.0051(12) 0.0003(10) 0.0012(11)
C13 0.0273(13) 0.0321(15) 0.0296(14) -0.0036(11) 0.0011(10) -0.0020(11)
C18 0.0339(14) 0.0268(14) 0.0377(16) 0.0018(12) -0.0098(12) -0.0014(11)
C48 0.0364(15) 0.0311(15) 0.0417(18) -0.0019(13) -0.0040(12) -0.0083(12)
C43 0.0330(15) 0.0493(18) 0.0271(15) -0.0067(13) -0.0027(11) -0.0051(13)
C12 0.0301(14) 0.0313(15) 0.0272(14) 0.0016(11) -0.0026(10) -0.0035(11)
O35 0.0521(13) 0.0284(11) 0.0489(14) -0.0038(10) -0.0037(10) -0.0090(10)
O36 0.0380(11) 0.0320(11) 0.0378(12) -0.0002(9) -0.0104(9) -0.0053(9)
O39 0.0358(11) 0.0291(11) 0.0603(15) -0.0027(10) -0.0209(10) -0.0026(9)
C34 0.0255(13) 0.0254(14) 0.0416(17) -0.0017(12) -0.0015(11) 0.0012(10)
C37 0.0337(14) 0.0310(15) 0.0420(17) -0.0083(13) -0.0096(12) 0.0012(11)
C38 0.0353(15) 0.0443(18) 0.0353(16) -0.0049(14) -0.0083(12) -0.0054(13)
C32 0.0316(14) 0.0273(14) 0.0435(17) 0.0011(12) -0.0023(12) -0.0078(11)
C31 0.0233(13) 0.0260(13) 0.0403(16) -0.0014(12) -0.0023(11) 0.0008(10)
C33 0.0323(14) 0.0299(15) 0.0393(17) 0.0039(12) -0.0020(12) -0.0043(11)

loop_
_atom_type_symbol
_atom_type_description
_atom_type_scat_dispersion_real
_atom_type_scat_dispersion_imag
_atom_type_scat_source
C C 0.0181 0.0091 'International Tables Vol C Tables 4.2.6.8 and 6.1.1.4'
H H 0.0000 0.0000 'International Tables Vol C Tables 4.2.6.8 and 6.1.1.4'
N N 0.0311 0.0180 'International Tables Vol C Tables 4.2.6.8 and 6.1.1.4'
O O 0.0492 0.0322 'International Tables Vol C Tables 4.2.6.8 and 6.1.1.4'

loop_
_geom_angle_atom_site_label_1
_geom_angle_atom_site_label_2
_geom_angle_atom_site_label_3
_geom_angle
_geom_angle_site_symmetry_1
_geom_angle_site_symmetry_3
C14 O16 C17 116.1(2) . .
C44 O46 C47 116.4(2) . .
C24 026 C27 116.5(2) . .
O45 C44 O46 123.6(3) . .
O45 C44 C41 124.5(3) . .
O46 C44 C41 111.9(3) . .
O15 C14 O16 123.8(3) . .
O15 C14 C11 124.1(3) . .
O16 C14 C11 112.1(2) . .
025 C24 026 123.2(3) . .
025 C24 C21 124.4(3) . .
026 C24 C21 112.4(2) . .
O16 C17 C18 107.2(2) . .
026 C27 C28 107.1(2) . .
O29 C28 C27 111.8(3) . .
O46 C47 C48 106.8(2) . .
C13 C11 C12 120.4(3) . .
C13 C11 C14 118.4(3) . .
C12 C11 C14 121.2(3) . .
C22 C21 C23 120.2(3) . .
C22 C21 C24 118.2(3) . .
C23 C21 C24 121.6(3) . .
C43 C42 C41 119.8(3) . .
C23 C22 C21 119.8(3) 2_666 .
C22 C23 C21 119.9(3) 2_666 .
C43 C41 C42 119.7(3) 2_657 .
C43 C41 C44 118.7(3) 2_657 .
C42 C41 C44 121.6(3) . .
C12 C13 C11 120.0(3) 2_566 .
O19 C18 C17 112.9(3) . .
O49 C48 C47 112.7(3) . .
C42 C43 C41 120.5(3) . 2_657
C13 C12 C11 119.6(3) 2_566 .
C34 O36 C37 116.7(2) . .
O35 C34 O36 123.7(3) . .
O35 C34 C31 124.1(3) . .
O36 C34 C31 112.2(2) . .
O36 C37 C38 107.0(2) . .
O39 C38 C37 111.7(3) . .
C33 C32 C31 120.3(3) . .
C33 C31 C32 120.1(3) 2 .
C33 C31 C34 121.5(3) 2 .
C32 C31 C34 118.4(3) . .
C32 C33 C31 119.7(3) . 2

loop_
_geom_bond_atom_site_label_1
_geom_bond_atom_site_label_2
_geom_bond_distance
_geom_bond_site_symmetry_2
O16 C14 1.339(4) .
O16 C17 1.450(3) .
025 C24 1.213(4) .
O46 C44 1.338(4) .
O46 C47 1.448(4) .
O15 C14 1.208(4) .
O49 C48 1.423(4) .
O45 C44 1.207(4) .
026 C24 1.342(4) .
026 C27 1.452(4) .
O29 C28 1.420(4) .
O19 C18 1.422(4) .
C44 C41 1.491(5) .
C14 C11 1.496(4) .
C24 C21 1.487(4) .
C17 C18 1.503(4) .
C27 C28 1.499(4) .
C47 C48 1.501(5) .
C11 C13 1.387(4) .
C11 C12 1.396(4) .
C21 C22 1.395(4) .
C21 C23 1.396(4) .
C42 C43 1.385(5) .
C42 C41 1.393(4) .
C22 C23 1.382(4) 2_666
C23 C22 1.382(4) 2_666
C41 C43 1.393(5) 2_657
C13 C12 1.386(4) 2_566
C43 C41 1.393(5) 2_657
C12 C13 1.386(4) 2_566
O35 C34 1.208(4) .
O36 C34 1.335(4) .
O36 C37 1.448(4) .
O39 C38 1.419(4) .
C34 C31 1.490(4) .
C37 C38 1.503(5) .
C32 C33 1.381(5) .
C32 C31 1.394(5) .
C31 C33 1.394(4) 2
C33 C31 1.394(4) 2

loop_
_twin_individual_id
_twin_individual_mass_fraction_refined
_oxdiff_twin_reflns_isolated
_oxdiff_twin_reflns_overlapped
_twin_individual_twin_lattice_type
_twin_individual_twin_matrix_11
_twin_individual_twin_matrix_12
_twin_individual_twin_matrix_13
_twin_individual_twin_matrix_21
_twin_individual_twin_matrix_22
_twin_individual_twin_matrix_23
_twin_individual_twin_matrix_31
_twin_individual_twin_matrix_32
_twin_individual_twin_matrix_33
1 0.6227 6182 2487 ref 1.0000 0.0000 0.0000 0.0000 1.0000 0.0000 0.0000 0.0000 1.0000
2 0.3773 6090 2487 nmt 1.0003 0.0000 -0.0008 0.3851 -1.0007 0.0009 0.4010 -0.0035 -1.0003
